data_7709358
loop_
_publ_author_name
'Yan, Wenchao'
'Cai, Zelun'
'Qi, Hao'
'Guo, Ruoyao'
'Liu, Zhiwei'
'Bian, Zuqiang'

_publ_section_title
;
 Deep-blue emitting cerium(III) complexes with tris(pyrazolyl)borate and
 triflate ligands.
;
_journal_issue 8
_journal_name_full 'Dalton transactions (Cambridge, England : 2003)'
_journal_page_first 3234
_journal_page_last 3240
_journal_paper_doi 10.1039/d1dt04072c
_journal_volume 51
_journal_year 2022
_chemical_formula_moiety 'C25 H32 B2 Ce F3 N12 O3 S'
_chemical_formula_sum 'C25 H32 B2 Ce F3 N12 O3 S'
_chemical_formula_weight 799.42
_space_group_crystal_system monoclinic
_space_group_IT_number 14
_space_group_name_Hall '-P 2yn'
_space_group_name_H-M_alt 'P 1 21/n 1'
_atom_sites_solution_hydrogens geom
_atom_sites_solution_primary dual
_audit_creation_date 2020-12-20
_audit_creation_method
;
Olex2 1.2
(compiled 2018.05.29 svn.r3508 for OlexSys, GUI svn.r5506)
;
_audit_update_record
;
2021-12-02 deposited with the CCDC.	2022-01-25 downloaded from the CCDC.
;
_cell_angle_alpha 90
_cell_angle_beta 97.006(5)
_cell_angle_gamma 90
_cell_formula_units_Z 4
_cell_length_a 14.0062(6)
_cell_length_b 11.9280(4)
_cell_length_c 20.4810(12)
_cell_measurement_reflns_used 12611
_cell_measurement_temperature 113.15
_cell_measurement_theta_max 32.3390
_cell_measurement_theta_min 1.9660
_cell_volume 3396.1(3)
_computing_cell_refinement 'CrysAlisPro 1.171.39.46 (Rigaku OD, 2018)'
_computing_data_collection CrystalClear(Rigaku,2008)
_computing_data_reduction 'CrysAlisPro 1.171.39.46 (Rigaku OD, 2018)'
_computing_molecular_graphics 'Olex2 (Dolomanov et al., 2009)'
_computing_publication_material 'Olex2 (Dolomanov et al., 2009)'
_computing_structure_refinement 'ShelXL (Sheldrick, 2015)'
_computing_structure_solution 'ShelXT (Sheldrick, 2015)'
_diffrn_ambient_temperature 113.15
_diffrn_detector 'CCD plate'
_diffrn_measured_fraction_theta_full 0.999
_diffrn_measured_fraction_theta_max 0.998
_diffrn_measurement_details
;
List of Runs (angles in degrees, time in seconds):

  # Type    Start    End  Width  t~exp~   \w     \q     \k     \f   Frames
#--------------------------------------------------------------------------
  1  \w   -115.00  65.00   1.00    3.00    --  -25.00  45.00   0.00  180
  2  \w   -115.00  35.00   1.00    3.00    --  -25.00  45.00  90.00  150
  3  \w   -115.00   5.00   1.00    3.00    --  -25.00  45.00 180.00  120
;
_diffrn_measurement_device 'abstract diffractometer'
_diffrn_measurement_device_type 'Rigaku Saturn 70 CCD'
_diffrn_measurement_method '\w scans'
_diffrn_orient_matrix_type 'CrysAlisPro convention (1999,Acta A55,543-557)'
_diffrn_orient_matrix_UB_11 -0.0029973000
_diffrn_orient_matrix_UB_12 0.0591854000
_diffrn_orient_matrix_UB_13 0.0025119000
_diffrn_orient_matrix_UB_21 -0.0509246000
_diffrn_orient_matrix_UB_22 -0.0034266000
_diffrn_orient_matrix_UB_23 -0.0045013000
_diffrn_orient_matrix_UB_31 -0.0001253000
_diffrn_orient_matrix_UB_32 -0.0046902000
_diffrn_orient_matrix_UB_33 0.0345146000
_diffrn_radiation_monochromator confocal
_diffrn_radiation_probe x-ray
_diffrn_radiation_type MoK\a
_diffrn_radiation_wavelength 0.71073
_diffrn_reflns_av_R_equivalents 0.0675
_diffrn_reflns_av_unetI/netI 0.0601
_diffrn_reflns_Laue_measured_fraction_full 0.999
_diffrn_reflns_Laue_measured_fraction_max 0.998
_diffrn_reflns_limit_h_max 16
_diffrn_reflns_limit_h_min -17
_diffrn_reflns_limit_k_max 14
_diffrn_reflns_limit_k_min -14
_diffrn_reflns_limit_l_max 25
_diffrn_reflns_limit_l_min -25
_diffrn_reflns_number 29455
_diffrn_reflns_point_group_measured_fraction_full 0.999
_diffrn_reflns_point_group_measured_fraction_max 0.998
_diffrn_reflns_theta_full 25.242
_diffrn_reflns_theta_max 26.372
_diffrn_reflns_theta_min 1.873
_diffrn_source 'rotating anode'
_diffrn_source_type 'Enhance (Mo) X-ray Source'
_exptl_absorpt_coefficient_mu 1.465
_exptl_absorpt_correction_T_max 1.00000
_exptl_absorpt_correction_T_min 0.68606
_exptl_absorpt_correction_type multi-scan
_exptl_absorpt_process_details 'CrysAlisPro 1.171.39.46 (Rigaku Oxford Diffraction, 2018)'
_exptl_crystal_density_diffrn 1.564
_exptl_crystal_description block
_exptl_crystal_F_000 1604
_exptl_crystal_size_max 0.22
_exptl_crystal_size_mid 0.2
_exptl_crystal_size_min 0.17
_refine_diff_density_max 0.856
_refine_diff_density_min -1.102
_refine_diff_density_rms 0.100
_refine_ls_extinction_coef 0.00165(13)
_refine_ls_extinction_expression Fc^*^=kFc[1+0.001xFc^2^\l^3^/sin(2\q)]^-1/4^
_refine_ls_extinction_method 'SHELXL-2018/3 (Sheldrick 2018)'
_refine_ls_goodness_of_fit_ref 1.027
_refine_ls_hydrogen_treatment constr
_refine_ls_matrix_type full
_refine_ls_number_parameters 431
_refine_ls_number_reflns 6925
_refine_ls_number_restraints 0
_refine_ls_restrained_S_all 1.027
_refine_ls_R_factor_all 0.0779
_refine_ls_R_factor_gt 0.0465
_refine_ls_shift/su_max 0.001
_refine_ls_shift/su_mean 0.000
_refine_ls_structure_factor_coef Fsqd
_refine_ls_weighting_details 'w=1/[\s^2^(Fo^2^)+(0.0266P)^2^+5.8022P] where P=(Fo^2^+2Fc^2^)/3'
_refine_ls_weighting_scheme calc
_refine_ls_wR_factor_gt 0.0858
_refine_ls_wR_factor_ref 0.0982
_reflns_Friedel_coverage 0.000
_reflns_number_gt 4976
_reflns_number_total 6925
_reflns_threshold_expression 'I > 2\s(I)'
_cod_data_source_file d1dt04072c1.cif
_cod_data_source_block r20201219b
_cod_depositor_comments 'Adding full bibliography for 7709358--7709359.cif.'
_cod_database_code 7709358
_shelx_shelxl_version_number 2018/3
_chemical_oxdiff_formula 'C11 H10 N O'
_shelx_space_group_comment
;
The symmetry employed for this shelxl refinement is uniquely defined
by the following loop, which should always be used as a source of
symmetry information in preference to the above space-group names.
They are only intended as comments.
;
_shelx_estimated_absorpt_t_max 0.789
_shelx_estimated_absorpt_t_min 0.739
_reflns_odcompleteness_completeness 99.70
_reflns_odcompleteness_iscentric 1
_reflns_odcompleteness_theta 26.32
_olex2_refinement_description
;
1. Fixed Uiso
 At 1.2 times of:
  All B(H) groups, All C(H) groups
 At 1.5 times of:
  All C(H,H,H) groups
2.a Ternary CH refined with riding coordinates:
 B1(H1), B2(H2A)
2.b Aromatic/amide H refined with riding coordinates:
 C2(H2), C3(H3), C5(H5), C6(H6), C8(H8), C9(H9), C13(H13), C14(H14), C17(H17),
 C18(H18), C20(H20), C21(H21)
2.c Idealised Me refined as rotating group:
 C10(H10A,H10B,H10C), C11(H11A,H11B,H11C), C12(H12A,H12B,H12C), C22(H22A,H22B,
 H22C), C23(H23A,H23B,H23C), C24(H24A,H24B,H24C)
;
_olex2_submission_special_instructions 'No special instructions were received'
_oxdiff_exptl_absorpt_empirical_details
;
Empirical correction (ABSPACK) includes:
- Absorption correction using spherical harmonics
- Frame scaling
- Detector area scaling
;
_oxdiff_exptl_absorpt_empirical_full_max 1.717
_oxdiff_exptl_absorpt_empirical_full_min 0.616

loop_
_space_group_symop_operation_xyz
'x, y, z'
'-x+1/2, y+1/2, -z+1/2'
'-x, -y, -z'
'x-1/2, -y-1/2, z-1/2'

loop_
_atom_site_label
_atom_site_type_symbol
_atom_site_fract_x
_atom_site_fract_y
_atom_site_fract_z
_atom_site_U_iso_or_equiv
_atom_site_adp_type
_atom_site_occupancy
_atom_site_site_symmetry_order
_atom_site_calc_flag
_atom_site_refinement_flags_posn
_atom_site_refinement_flags_adp
_atom_site_refinement_flags_occupancy
_atom_site_disorder_assembly
_atom_site_disorder_group
Ce1 Ce 0.35345(2) 0.30665(2) 0.54924(2) 0.04086(11) Uani 1 1 d . . . . .
S1 S 0.48418(9) 0.60038(9) 0.58818(7) 0.0437(3) Uani 1 1 d . . . . .
F1 F 0.6027(3) 0.6799(3) 0.6839(2) 0.0956(13) Uani 1 1 d . . . . .
F2 F 0.6329(3) 0.5101(3) 0.6575(2) 0.1071(15) Uani 1 1 d . . . . .
F3 F 0.5162(3) 0.5450(4) 0.7122(2) 0.1098(15) Uani 1 1 d . . . . .
O1 O 0.5492(2) 0.6366(3) 0.54255(18) 0.0554(9) Uani 1 1 d . . . . .
O2 O 0.4160(2) 0.6823(3) 0.60324(18) 0.0550(9) Uani 1 1 d . . . . .
O3 O 0.4436(2) 0.4899(3) 0.57455(17) 0.0507(9) Uani 1 1 d . . . . .
N1 N 0.2746(3) 0.1968(3) 0.4482(2) 0.0464(10) Uani 1 1 d . . . . .
N2 N 0.1798(3) 0.2070(3) 0.4227(2) 0.0446(10) Uani 1 1 d . . . . .
N3 N 0.1394(3) 0.4050(3) 0.45593(19) 0.0417(9) Uani 1 1 d . . . . .
N4 N 0.2285(3) 0.4375(3) 0.4858(2) 0.0501(11) Uani 1 1 d . . . . .
N5 N 0.1016(3) 0.2396(3) 0.5255(2) 0.0433(10) Uani 1 1 d . . . . .
N6 N 0.1747(3) 0.2597(3) 0.5751(2) 0.0460(10) Uani 1 1 d . . . . .
N7 N 0.5226(3) 0.2347(4) 0.5970(3) 0.0611(13) Uani 1 1 d . . . . .
N8 N 0.5401(3) 0.1931(4) 0.6606(3) 0.0642(14) Uani 1 1 d . . . . .
N9 N 0.3939(3) 0.0695(3) 0.6524(2) 0.0537(11) Uani 1 1 d . . . . .
N10 N 0.3449(3) 0.1053(3) 0.5946(2) 0.0531(11) Uani 1 1 d . . . . .
N11 N 0.3574(3) 0.3292(3) 0.6743(2) 0.0535(12) Uani 1 1 d . . . . .
N12 N 0.4002(3) 0.2524(4) 0.7185(2) 0.0642(14) Uani 1 1 d . . . . .
C1 C 0.3132(4) 0.1195(4) 0.4115(3) 0.0525(14) Uani 1 1 d . . . . .
C2 C 0.2437(5) 0.0811(5) 0.3633(3) 0.0645(16) Uani 1 1 d . . . . .
H2 H 0.252133 0.026420 0.330772 0.077 Uiso 1 1 calc R . . . .
C3 C 0.1600(4) 0.1366(4) 0.3710(3) 0.0612(15) Uani 1 1 d . . . . .
H3 H 0.099591 0.127338 0.344964 0.073 Uiso 1 1 calc R . . . .
C4 C 0.0886(3) 0.4963(4) 0.4325(2) 0.0400(11) Uani 1 1 d . . . . .
C5 C 0.1456(3) 0.5884(4) 0.4459(3) 0.0541(14) Uani 1 1 d . . . . .
H5 H 0.130137 0.663957 0.434529 0.065 Uiso 1 1 calc R . . . .
C6 C 0.2309(4) 0.5486(4) 0.4797(3) 0.0624(17) Uani 1 1 d . . . . .
H6 H 0.283875 0.594505 0.496143 0.075 Uiso 1 1 calc R . . . .
C7 C 0.0305(4) 0.1792(4) 0.5492(3) 0.0514(14) Uani 1 1 d . . . . .
C8 C 0.0571(4) 0.1618(4) 0.6146(3) 0.0585(15) Uani 1 1 d . . . . .
H8 H 0.021431 0.123103 0.644110 0.070 Uiso 1 1 calc R . . . .
C9 C 0.1466(4) 0.2119(4) 0.6295(3) 0.0553(14) Uani 1 1 d . . . . .
H9 H 0.182855 0.212528 0.671831 0.066 Uiso 1 1 calc R . . . .
C10 C 0.4140(4) 0.0839(5) 0.4262(3) 0.0670(17) Uani 1 1 d . . . . .
H10A H 0.455588 0.136419 0.406129 0.100 Uiso 1 1 calc GR . . . .
H10B H 0.421563 0.008551 0.408430 0.100 Uiso 1 1 calc GR . . . .
H10C H 0.432044 0.082815 0.473990 0.100 Uiso 1 1 calc GR . . . .
C11 C -0.0130(3) 0.4912(4) 0.3994(2) 0.0511(13) Uani 1 1 d . . . . .
H11A H -0.014511 0.450778 0.357598 0.077 Uiso 1 1 calc GR . . . .
H11B H -0.037393 0.567472 0.390981 0.077 Uiso 1 1 calc GR . . . .
H11C H -0.053309 0.451981 0.427925 0.077 Uiso 1 1 calc GR . . . .
C12 C -0.0568(4) 0.1389(5) 0.5072(3) 0.0768(19) Uani 1 1 d . . . . .
H12A H -0.090725 0.202951 0.485168 0.115 Uiso 1 1 calc GR . . . .
H12B H -0.099338 0.100681 0.534687 0.115 Uiso 1 1 calc GR . . . .
H12C H -0.037994 0.086646 0.474191 0.115 Uiso 1 1 calc GR . . . .
C13 C 0.6078(4) 0.2489(5) 0.5759(4) 0.098(3) Uani 1 1 d . . . . .
H13 H 0.617426 0.274188 0.533224 0.118 Uiso 1 1 calc R . . . .
C14 C 0.6818(5) 0.2210(6) 0.6262(5) 0.105(3) Uani 1 1 d . . . . .
H14 H 0.749180 0.225752 0.624384 0.126 Uiso 1 1 calc R . . . .
C15 C 0.6369(5) 0.1859(5) 0.6777(4) 0.082(2) Uani 1 1 d . . . . .
C16 C 0.3786(4) -0.0449(4) 0.6587(3) 0.0486(13) Uani 1 1 d . . . . .
C17 C 0.3193(4) -0.0792(4) 0.6046(3) 0.0564(14) Uani 1 1 d . . . . .
H17 H 0.297238 -0.153457 0.595333 0.068 Uiso 1 1 calc R . . . .
C18 C 0.2976(4) 0.0129(4) 0.5664(3) 0.0577(15) Uani 1 1 d . . . . .
H18 H 0.255875 0.013335 0.526203 0.069 Uiso 1 1 calc R . . . .
C19 C 0.3204(4) 0.4100(4) 0.7115(3) 0.0552(14) Uani 1 1 d . . . . .
C20 C 0.3424(4) 0.3843(5) 0.7776(3) 0.0687(17) Uani 1 1 d . . . . .
H20 H 0.326158 0.427458 0.813616 0.082 Uiso 1 1 calc R . . . .
C21 C 0.3918(5) 0.2853(6) 0.7812(3) 0.078(2) Uani 1 1 d . . . . .
H21 H 0.415795 0.246535 0.820333 0.094 Uiso 1 1 calc R . . . .
C22 C 0.6792(5) 0.1434(7) 0.7444(4) 0.119(3) Uani 1 1 d . . . . .
H22A H 0.651812 0.185507 0.778733 0.178 Uiso 1 1 calc GR . . . .
H22B H 0.749127 0.153437 0.749519 0.178 Uiso 1 1 calc GR . . . .
H22C H 0.664027 0.063622 0.748163 0.178 Uiso 1 1 calc GR . . . .
C23 C 0.4252(5) -0.1099(5) 0.7157(3) 0.0762(19) Uani 1 1 d . . . . .
H23A H 0.495025 -0.098700 0.719773 0.114 Uiso 1 1 calc GR . . . .
H23B H 0.410642 -0.189746 0.709071 0.114 Uiso 1 1 calc GR . . . .
H23C H 0.400812 -0.084183 0.756014 0.114 Uiso 1 1 calc GR . . . .
C24 C 0.2659(4) 0.5060(4) 0.6796(3) 0.0606(15) Uani 1 1 d . . . . .
H24A H 0.311001 0.563762 0.668462 0.091 Uiso 1 1 calc GR . . . .
H24B H 0.223754 0.537356 0.709786 0.091 Uiso 1 1 calc GR . . . .
H24C H 0.226929 0.480330 0.639355 0.091 Uiso 1 1 calc GR . . . .
C25 C 0.5638(5) 0.5806(6) 0.6647(4) 0.0714(18) Uani 1 1 d . . . . .
B1 B 0.1086(4) 0.2811(4) 0.4547(3) 0.0463(15) Uani 1 1 d . . . . .
H1 H 0.043700 0.274447 0.428593 0.056 Uiso 1 1 calc R . . . .
B2 B 0.4560(5) 0.1484(6) 0.6966(4) 0.0645(19) Uani 1 1 d . . . . .
H2A H 0.483806 0.106494 0.736745 0.077 Uiso 1 1 calc R . . . .

loop_
_atom_site_aniso_label
_atom_site_aniso_U_11
_atom_site_aniso_U_22
_atom_site_aniso_U_33
_atom_site_aniso_U_23
_atom_site_aniso_U_13
_atom_site_aniso_U_12
Ce1 0.03933(16) 0.02279(14) 0.0583(2) -0.00067(13) -0.00298(12) 0.00524(12)
S1 0.0418(7) 0.0270(6) 0.0595(8) -0.0061(6) -0.0046(6) 0.0018(5)
F1 0.088(3) 0.081(3) 0.105(3) -0.018(2) -0.040(2) -0.017(2)
F2 0.074(3) 0.082(3) 0.151(4) 0.003(3) -0.044(3) 0.023(2)
F3 0.104(3) 0.146(4) 0.069(3) 0.023(3) -0.028(2) -0.035(3)
O1 0.050(2) 0.041(2) 0.076(3) -0.0050(18) 0.0110(19) -0.0046(16)
O2 0.054(2) 0.0379(19) 0.072(3) -0.0145(18) 0.0037(18) 0.0079(16)
O3 0.049(2) 0.0280(17) 0.072(2) -0.0041(16) -0.0052(17) -0.0012(14)
N1 0.053(2) 0.031(2) 0.056(3) -0.003(2) 0.009(2) 0.0103(19)
N2 0.052(2) 0.032(2) 0.048(3) -0.0020(19) -0.002(2) 0.0067(18)
N3 0.041(2) 0.032(2) 0.050(3) 0.0016(19) -0.0037(18) 0.0077(17)
N4 0.038(2) 0.031(2) 0.078(3) 0.009(2) -0.003(2) 0.0027(17)
N5 0.044(2) 0.029(2) 0.055(3) -0.0035(19) 0.001(2) 0.0022(17)
N6 0.048(2) 0.033(2) 0.055(3) 0.001(2) 0.000(2) 0.0032(18)
N7 0.044(3) 0.039(2) 0.097(4) 0.016(2) -0.004(3) 0.0107(19)
N8 0.057(3) 0.048(3) 0.080(4) -0.013(3) -0.024(3) 0.022(2)
N9 0.063(3) 0.040(2) 0.058(3) -0.002(2) 0.005(2) 0.011(2)
N10 0.058(3) 0.034(2) 0.065(3) -0.003(2) 0.000(2) 0.005(2)
N11 0.049(3) 0.045(3) 0.063(3) -0.011(2) -0.006(2) 0.0139(19)
N12 0.076(3) 0.060(3) 0.053(3) -0.014(3) -0.010(3) 0.024(3)
C1 0.063(3) 0.035(3) 0.059(4) 0.001(3) 0.009(3) 0.014(2)
C2 0.095(5) 0.049(3) 0.049(4) -0.012(3) 0.006(3) 0.015(3)
C3 0.081(4) 0.042(3) 0.057(4) -0.013(3) -0.007(3) 0.007(3)
C4 0.039(3) 0.039(3) 0.042(3) 0.006(2) 0.003(2) 0.009(2)
C5 0.043(3) 0.036(3) 0.082(4) 0.015(3) 0.003(3) 0.009(2)
C6 0.045(3) 0.028(3) 0.111(5) 0.018(3) -0.003(3) -0.001(2)
C7 0.047(3) 0.026(3) 0.083(4) -0.008(3) 0.012(3) 0.001(2)
C8 0.070(4) 0.038(3) 0.070(4) 0.006(3) 0.023(3) 0.002(3)
C9 0.066(4) 0.040(3) 0.061(4) 0.002(3) 0.013(3) 0.010(3)
C10 0.062(4) 0.046(3) 0.096(5) -0.011(3) 0.024(3) 0.005(3)
C11 0.054(3) 0.048(3) 0.048(3) 0.005(2) -0.007(3) 0.011(2)
C12 0.071(4) 0.057(4) 0.103(5) -0.005(4) 0.009(4) -0.008(3)
C13 0.046(4) 0.066(4) 0.180(8) 0.065(5) 0.004(4) 0.010(3)
C14 0.041(4) 0.059(4) 0.204(10) 0.044(5) -0.023(5) 0.001(3)
C15 0.067(4) 0.043(4) 0.124(6) -0.023(4) -0.039(4) 0.017(3)
C16 0.057(3) 0.040(3) 0.050(3) 0.004(2) 0.012(3) 0.016(2)
C17 0.065(4) 0.039(3) 0.065(4) -0.001(3) 0.006(3) 0.003(3)
C18 0.069(4) 0.034(3) 0.070(4) 0.000(3) 0.006(3) 0.006(3)
C19 0.043(3) 0.042(3) 0.078(4) -0.013(3) -0.003(3) 0.006(2)
C20 0.069(4) 0.072(4) 0.065(4) -0.016(3) 0.006(3) 0.008(3)
C21 0.087(5) 0.078(5) 0.067(4) -0.020(4) -0.006(4) 0.021(4)
C22 0.106(6) 0.119(7) 0.112(6) -0.055(5) -0.063(5) 0.060(5)
C23 0.111(5) 0.048(4) 0.066(4) -0.002(3) -0.004(4) 0.015(3)
C24 0.052(3) 0.044(3) 0.085(4) -0.008(3) 0.008(3) 0.008(2)
C25 0.056(4) 0.065(4) 0.086(5) -0.001(4) -0.021(4) -0.004(3)
B1 0.046(3) 0.033(3) 0.057(4) -0.006(3) -0.006(3) -0.001(2)
B2 0.070(5) 0.066(4) 0.057(4) 0.012(4) 0.001(4) 0.027(4)

loop_
_atom_type_symbol
_atom_type_description
_atom_type_scat_dispersion_real
_atom_type_scat_dispersion_imag
_atom_type_scat_source
C C 0.0033 0.0016 'International Tables Vol C Tables 4.2.6.8 and 6.1.1.4'
H H 0.0000 0.0000 'International Tables Vol C Tables 4.2.6.8 and 6.1.1.4'
B B 0.0013 0.0007 'International Tables Vol C Tables 4.2.6.8 and 6.1.1.4'
Ce Ce -0.2486 2.6331 'International Tables Vol C Tables 4.2.6.8 and 6.1.1.4'
F F 0.0171 0.0103 'International Tables Vol C Tables 4.2.6.8 and 6.1.1.4'
N N 0.0061 0.0033 'International Tables Vol C Tables 4.2.6.8 and 6.1.1.4'
O O 0.0106 0.0060 'International Tables Vol C Tables 4.2.6.8 and 6.1.1.4'
S S 0.1246 0.1234 'International Tables Vol C Tables 4.2.6.8 and 6.1.1.4'

loop_
_geom_angle_atom_site_label_1
_geom_angle_atom_site_label_2
_geom_angle_atom_site_label_3
_geom_angle
_geom_angle_site_symmetry_1
_geom_angle_site_symmetry_3
_geom_angle_publ_flag
O1 Ce1 O3 67.97(11) 3_666 . ?
O1 Ce1 N1 76.02(12) 3_666 . ?
O1 Ce1 N4 81.88(12) 3_666 . ?
O1 Ce1 N6 143.05(12) 3_666 . ?
O1 Ce1 N7 79.59(14) 3_666 . ?
O1 Ce1 N10 124.44(12) 3_666 . ?
O1 Ce1 N11 139.49(13) 3_666 . ?
O3 Ce1 N1 138.79(12) . . ?
O3 Ce1 N4 82.64(11) . . ?
O3 Ce1 N6 126.24(11) . . ?
O3 Ce1 N7 78.46(12) . . ?
O3 Ce1 N10 140.24(12) . . ?
O3 Ce1 N11 75.95(13) . . ?
N1 Ce1 N6 74.56(13) . . ?
N1 Ce1 N7 114.57(14) . . ?
N1 Ce1 N10 77.42(13) . . ?
N4 Ce1 N1 72.86(13) . . ?
N4 Ce1 N6 68.46(12) . . ?
N4 Ce1 N7 157.37(14) . . ?
N4 Ce1 N10 133.34(13) . . ?
N7 Ce1 N6 133.46(14) . . ?
N10 Ce1 N6 69.45(13) . . ?
N10 Ce1 N7 68.76(14) . . ?
N11 Ce1 N1 143.84(14) . . ?
N11 Ce1 N4 111.70(13) . . ?
N11 Ce1 N6 74.43(13) . . ?
N11 Ce1 N7 75.63(15) . . ?
N11 Ce1 N10 74.64(14) . . ?
O1 S1 O3 114.2(2) . . ?
O1 S1 C25 103.1(3) . . ?
O2 S1 O1 115.2(2) . . ?
O2 S1 O3 114.1(2) . . ?
O2 S1 C25 105.0(3) . . ?
O3 S1 C25 103.4(3) . . ?
S1 O1 Ce1 172.7(2) . 3_666 ?
S1 O3 Ce1 173.4(2) . . ?
N2 N1 Ce1 124.1(3) . . ?
C1 N1 Ce1 129.4(3) . . ?
C1 N1 N2 106.5(4) . . ?
N1 N2 B1 122.5(4) . . ?
C3 N2 N1 109.8(4) . . ?
C3 N2 B1 127.5(4) . . ?
N4 N3 B1 121.0(4) . . ?
C4 N3 N4 109.8(4) . . ?
C4 N3 B1 129.2(4) . . ?
N3 N4 Ce1 125.2(3) . . ?
C6 N4 Ce1 128.9(3) . . ?
C6 N4 N3 105.7(4) . . ?
N6 N5 B1 120.8(4) . . ?
C7 N5 N6 109.8(4) . . ?
C7 N5 B1 129.4(4) . . ?
N5 N6 Ce1 121.3(3) . . ?
C9 N6 Ce1 128.6(3) . . ?
C9 N6 N5 105.7(4) . . ?
N8 N7 Ce1 121.4(3) . . ?
C13 N7 Ce1 130.6(4) . . ?
C13 N7 N8 106.6(5) . . ?
N7 N8 B2 120.6(4) . . ?
C15 N8 N7 108.8(6) . . ?
C15 N8 B2 130.0(6) . . ?
N10 N9 C16 108.7(4) . . ?
N10 N9 B2 121.3(4) . . ?
C16 N9 B2 130.0(5) . . ?
N9 N10 Ce1 124.2(3) . . ?
N9 N10 C18 106.2(4) . . ?
C18 N10 Ce1 129.4(4) . . ?
N12 N11 Ce1 122.7(3) . . ?
C19 N11 Ce1 131.7(4) . . ?
C19 N11 N12 105.6(4) . . ?
N11 N12 B2 122.4(5) . . ?
C21 N12 N11 110.3(5) . . ?
C21 N12 B2 127.1(5) . . ?
N1 C1 C2 109.3(5) . . ?
N1 C1 C10 121.7(5) . . ?
C2 C1 C10 128.9(5) . . ?
C1 C2 H2 126.4 . . ?
C3 C2 C1 107.3(5) . . ?
C3 C2 H2 126.4 . . ?
N2 C3 C2 107.1(5) . . ?
N2 C3 H3 126.5 . . ?
C2 C3 H3 126.5 . . ?
N3 C4 C5 107.8(4) . . ?
N3 C4 C11 123.7(4) . . ?
C5 C4 C11 128.5(4) . . ?
C4 C5 H5 127.1 . . ?
C4 C5 C6 105.8(4) . . ?
C6 C5 H5 127.1 . . ?
N4 C6 C5 110.9(5) . . ?
N4 C6 H6 124.5 . . ?
C5 C6 H6 124.5 . . ?
N5 C7 C12 123.3(6) . . ?
C8 C7 N5 107.8(5) . . ?
C8 C7 C12 128.8(5) . . ?
C7 C8 H8 126.8 . . ?
C7 C8 C9 106.4(5) . . ?
C9 C8 H8 126.8 . . ?
N6 C9 C8 110.2(5) . . ?
N6 C9 H9 124.9 . . ?
C8 C9 H9 124.9 . . ?
C1 C10 H10A 109.5 . . ?
C1 C10 H10B 109.5 . . ?
C1 C10 H10C 109.5 . . ?
H10A C10 H10B 109.5 . . ?
H10A C10 H10C 109.5 . . ?
H10B C10 H10C 109.5 . . ?
C4 C11 H11A 109.5 . . ?
C4 C11 H11B 109.5 . . ?
C4 C11 H11C 109.5 . . ?
H11A C11 H11B 109.5 . . ?
H11A C11 H11C 109.5 . . ?
H11B C11 H11C 109.5 . . ?
C7 C12 H12A 109.5 . . ?
C7 C12 H12B 109.5 . . ?
C7 C12 H12C 109.5 . . ?
H12A C12 H12B 109.5 . . ?
H12A C12 H12C 109.5 . . ?
H12B C12 H12C 109.5 . . ?
N7 C13 H13 125.0 . . ?
N7 C13 C14 110.1(7) . . ?
C14 C13 H13 125.0 . . ?
C13 C14 H14 127.1 . . ?
C15 C14 C13 105.7(6) . . ?
C15 C14 H14 127.1 . . ?
N8 C15 C22 121.6(8) . . ?
C14 C15 N8 108.7(6) . . ?
C14 C15 C22 129.7(7) . . ?
N9 C16 C23 121.8(5) . . ?
C17 C16 N9 107.7(4) . . ?
C17 C16 C23 130.4(5) . . ?
C16 C17 H17 126.4 . . ?
C18 C17 C16 107.2(5) . . ?
C18 C17 H17 126.4 . . ?
N10 C18 H18 125.0 . . ?
C17 C18 N10 110.1(5) . . ?
C17 C18 H18 125.0 . . ?
N11 C19 C20 109.4(5) . . ?
N11 C19 C24 120.5(5) . . ?
C20 C19 C24 130.0(5) . . ?
C19 C20 H20 126.4 . . ?
C21 C20 C19 107.2(6) . . ?
C21 C20 H20 126.4 . . ?
N12 C21 C20 107.4(6) . . ?
N12 C21 H21 126.3 . . ?
C20 C21 H21 126.3 . . ?
C15 C22 H22A 109.5 . . ?
C15 C22 H22B 109.5 . . ?
C15 C22 H22C 109.5 . . ?
H22A C22 H22B 109.5 . . ?
H22A C22 H22C 109.5 . . ?
H22B C22 H22C 109.5 . . ?
C16 C23 H23A 109.5 . . ?
C16 C23 H23B 109.5 . . ?
C16 C23 H23C 109.5 . . ?
H23A C23 H23B 109.5 . . ?
H23A C23 H23C 109.5 . . ?
H23B C23 H23C 109.5 . . ?
C19 C24 H24A 109.5 . . ?
C19 C24 H24B 109.5 . . ?
C19 C24 H24C 109.5 . . ?
H24A C24 H24B 109.5 . . ?
H24A C24 H24C 109.5 . . ?
H24B C24 H24C 109.5 . . ?
F1 C25 S1 108.8(4) . . ?
F2 C25 S1 111.8(5) . . ?
F2 C25 F1 108.8(5) . . ?
F2 C25 F3 108.9(6) . . ?
F3 C25 S1 111.4(4) . . ?
F3 C25 F1 107.0(6) . . ?
N2 B1 N3 111.3(4) . . ?
N2 B1 N5 109.5(4) . . ?
N2 B1 H1 108.7 . . ?
N3 B1 N5 110.0(4) . . ?
N3 B1 H1 108.7 . . ?
N5 B1 H1 108.7 . . ?
N8 B2 N12 107.3(5) . . ?
N8 B2 H2A 108.6 . . ?
N9 B2 N8 110.1(5) . . ?
N9 B2 N12 113.3(5) . . ?
N9 B2 H2A 108.6 . . ?
N12 B2 H2A 108.6 . . ?

loop_
_geom_bond_atom_site_label_1
_geom_bond_atom_site_label_2
_geom_bond_distance
_geom_bond_site_symmetry_2
_geom_bond_publ_flag
Ce1 O1 2.545(4) 3_666 ?
Ce1 O3 2.546(3) . ?
Ce1 N1 2.580(4) . ?
Ce1 N4 2.575(4) . ?
Ce1 N6 2.681(4) . ?
Ce1 N7 2.596(4) . ?
Ce1 N10 2.583(4) . ?
Ce1 N11 2.570(4) . ?
S1 O1 1.448(4) . ?
S1 O2 1.426(3) . ?
S1 O3 1.449(3) . ?
S1 C25 1.824(6) . ?
F1 C25 1.343(7) . ?
F2 C25 1.304(7) . ?
F3 C25 1.315(7) . ?
N1 N2 1.372(5) . ?
N1 C1 1.345(6) . ?
N2 C3 1.354(6) . ?
N2 B1 1.538(7) . ?
N3 N4 1.378(5) . ?
N3 C4 1.356(5) . ?
N3 B1 1.538(6) . ?
N4 C6 1.332(6) . ?
N5 N6 1.372(5) . ?
N5 C7 1.366(6) . ?
N5 B1 1.546(7) . ?
N6 C9 1.351(6) . ?
N7 N8 1.388(6) . ?
N7 C13 1.329(7) . ?
N8 C15 1.361(7) . ?
N8 B2 1.558(9) . ?
N9 N10 1.363(6) . ?
N9 C16 1.390(6) . ?
N9 B2 1.506(8) . ?
N10 C18 1.376(6) . ?
N11 N12 1.372(6) . ?
N11 C19 1.368(6) . ?
N12 C21 1.363(7) . ?
N12 B2 1.561(8) . ?
C1 C2 1.377(7) . ?
C1 C10 1.470(7) . ?
C2 H2 0.9500 . ?
C2 C3 1.372(7) . ?
C3 H3 0.9500 . ?
C4 C5 1.366(7) . ?
C4 C11 1.501(6) . ?
C5 H5 0.9500 . ?
C5 C6 1.388(7) . ?
C6 H6 0.9500 . ?
C7 C8 1.360(8) . ?
C7 C12 1.486(7) . ?
C8 H8 0.9500 . ?
C8 C9 1.389(7) . ?
C9 H9 0.9500 . ?
C10 H10A 0.9800 . ?
C10 H10B 0.9800 . ?
C10 H10C 0.9800 . ?
C11 H11A 0.9800 . ?
C11 H11B 0.9800 . ?
C11 H11C 0.9800 . ?
C12 H12A 0.9800 . ?
C12 H12B 0.9800 . ?
C12 H12C 0.9800 . ?
C13 H13 0.9500 . ?
C13 C14 1.409(9) . ?
C14 H14 0.9500 . ?
C14 C15 1.360(10) . ?
C15 C22 1.508(10) . ?
C16 C17 1.364(7) . ?
C16 C23 1.485(7) . ?
C17 H17 0.9500 . ?
C17 C18 1.361(7) . ?
C18 H18 0.9500 . ?
C19 C20 1.385(8) . ?
C19 C24 1.483(7) . ?
C20 H20 0.9500 . ?
C20 C21 1.366(8) . ?
C21 H21 0.9500 . ?
C22 H22A 0.9800 . ?
C22 H22B 0.9800 . ?
C22 H22C 0.9800 . ?
C23 H23A 0.9800 . ?
C23 H23B 0.9800 . ?
C23 H23C 0.9800 . ?
C24 H24A 0.9800 . ?
C24 H24B 0.9800 . ?
C24 H24C 0.9800 . ?
B1 H1 1.0000 . ?
B2 H2A 1.0000 . ?

loop_
_geom_torsion_atom_site_label_1
_geom_torsion_atom_site_label_2
_geom_torsion_atom_site_label_3
_geom_torsion_atom_site_label_4
_geom_torsion
_geom_torsion_site_symmetry_1
_geom_torsion_site_symmetry_2
_geom_torsion_site_symmetry_3
_geom_torsion_site_symmetry_4
_geom_torsion_publ_flag
Ce1 N1 N2 C3 -178.5(3) . . . . ?
Ce1 N1 N2 B1 -3.6(6) . . . . ?
Ce1 N1 C1 C2 178.6(4) . . . . ?
Ce1 N1 C1 C10 0.9(7) . . . . ?
Ce1 N4 C6 C5 -175.0(4) . . . . ?
Ce1 N6 C9 C8 -156.1(3) . . . . ?
Ce1 N7 N8 C15 -166.2(3) . . . . ?
Ce1 N7 N8 B2 21.9(6) . . . . ?
Ce1 N7 C13 C14 164.2(4) . . . . ?
Ce1 N10 C18 C17 174.4(3) . . . . ?
Ce1 N11 N12 C21 179.9(4) . . . . ?
Ce1 N11 N12 B2 3.9(7) . . . . ?
Ce1 N11 C19 C20 -179.7(4) . . . . ?
Ce1 N11 C19 C24 0.6(7) . . . . ?
O1 S1 C25 F1 63.5(5) . . . . ?
O1 S1 C25 F2 -56.6(5) . . . . ?
O1 S1 C25 F3 -178.8(5) . . . . ?
O2 S1 C25 F1 -57.4(5) . . . . ?
O2 S1 C25 F2 -177.6(5) . . . . ?
O2 S1 C25 F3 60.3(5) . . . . ?
O3 S1 C25 F1 -177.3(5) . . . . ?
O3 S1 C25 F2 62.6(5) . . . . ?
O3 S1 C25 F3 -59.6(5) . . . . ?
N1 N2 C3 C2 -0.3(6) . . . . ?
N1 N2 B1 N3 61.7(6) . . . . ?
N1 N2 B1 N5 -60.2(6) . . . . ?
N1 C1 C2 C3 -0.1(7) . . . . ?
N2 N1 C1 C2 -0.1(6) . . . . ?
N2 N1 C1 C10 -177.8(5) . . . . ?
N3 N4 C6 C5 -0.5(7) . . . . ?
N3 C4 C5 C6 -1.6(6) . . . . ?
N4 N3 C4 C5 1.3(6) . . . . ?
N4 N3 C4 C11 -177.6(4) . . . . ?
N4 N3 B1 N2 -57.0(6) . . . . ?
N4 N3 B1 N5 64.6(6) . . . . ?
N5 N6 C9 C8 0.2(5) . . . . ?
N5 C7 C8 C9 -0.8(6) . . . . ?
N6 N5 C7 C8 1.0(5) . . . . ?
N6 N5 C7 C12 -177.0(5) . . . . ?
N6 N5 B1 N2 74.4(5) . . . . ?
N6 N5 B1 N3 -48.3(6) . . . . ?
N7 N8 C15 C14 -0.6(7) . . . . ?
N7 N8 C15 C22 179.9(5) . . . . ?
N7 N8 B2 N9 48.2(6) . . . . ?
N7 N8 B2 N12 -75.6(6) . . . . ?
N7 C13 C14 C15 1.9(9) . . . . ?
N8 N7 C13 C14 -2.3(8) . . . . ?
N9 N10 C18 C17 -2.1(6) . . . . ?
N9 C16 C17 C18 -0.9(6) . . . . ?
N10 N9 C16 C17 -0.4(6) . . . . ?
N10 N9 C16 C23 177.9(5) . . . . ?
N10 N9 B2 N8 -62.8(6) . . . . ?
N10 N9 B2 N12 57.4(7) . . . . ?
N11 N12 C21 C20 0.3(7) . . . . ?
N11 N12 B2 N8 59.9(7) . . . . ?
N11 N12 B2 N9 -61.9(8) . . . . ?
N11 C19 C20 C21 -1.2(7) . . . . ?
N12 N11 C19 C20 1.4(6) . . . . ?
N12 N11 C19 C24 -178.3(5) . . . . ?
C1 N1 N2 C3 0.2(6) . . . . ?
C1 N1 N2 B1 175.1(4) . . . . ?
C1 C2 C3 N2 0.2(7) . . . . ?
C3 N2 B1 N3 -124.4(5) . . . . ?
C3 N2 B1 N5 113.8(6) . . . . ?
C4 N3 N4 Ce1 174.2(3) . . . . ?
C4 N3 N4 C6 -0.5(6) . . . . ?
C4 N3 B1 N2 125.6(5) . . . . ?
C4 N3 B1 N5 -112.8(5) . . . . ?
C4 C5 C6 N4 1.3(7) . . . . ?
C7 N5 N6 Ce1 157.7(3) . . . . ?
C7 N5 N6 C9 -0.7(5) . . . . ?
C7 N5 B1 N2 -104.0(5) . . . . ?
C7 N5 B1 N3 133.4(5) . . . . ?
C7 C8 C9 N6 0.4(6) . . . . ?
C10 C1 C2 C3 177.4(6) . . . . ?
C11 C4 C5 C6 177.2(5) . . . . ?
C12 C7 C8 C9 177.0(5) . . . . ?
C13 N7 N8 C15 1.8(6) . . . . ?
C13 N7 N8 B2 -170.1(5) . . . . ?
C13 C14 C15 N8 -0.8(8) . . . . ?
C13 C14 C15 C22 178.6(6) . . . . ?
C15 N8 B2 N9 -121.8(6) . . . . ?
C15 N8 B2 N12 114.4(6) . . . . ?
C16 N9 N10 Ce1 -175.2(3) . . . . ?
C16 N9 N10 C18 1.5(6) . . . . ?
C16 N9 B2 N8 114.0(6) . . . . ?
C16 N9 B2 N12 -125.8(6) . . . . ?
C16 C17 C18 N10 1.8(7) . . . . ?
C19 N11 N12 C21 -1.0(6) . . . . ?
C19 N11 N12 B2 -177.0(5) . . . . ?
C19 C20 C21 N12 0.6(8) . . . . ?
C21 N12 B2 N8 -115.4(7) . . . . ?
C21 N12 B2 N9 122.8(6) . . . . ?
C23 C16 C17 C18 -179.0(6) . . . . ?
C24 C19 C20 C21 178.4(6) . . . . ?
B1 N2 C3 C2 -174.8(5) . . . . ?
B1 N3 N4 Ce1 -3.7(6) . . . . ?
B1 N3 N4 C6 -178.3(5) . . . . ?
B1 N3 C4 C5 178.9(5) . . . . ?
B1 N3 C4 C11 0.1(8) . . . . ?
B1 N5 N6 Ce1 -20.9(5) . . . . ?
B1 N5 N6 C9 -179.4(4) . . . . ?
B1 N5 C7 C8 179.4(4) . . . . ?
B1 N5 C7 C12 1.5(8) . . . . ?
B2 N8 C15 C14 170.3(6) . . . . ?
B2 N8 C15 C22 -9.2(9) . . . . ?
B2 N9 N10 Ce1 2.2(6) . . . . ?
B2 N9 N10 C18 178.9(5) . . . . ?
B2 N9 C16 C17 -177.5(5) . . . . ?
B2 N9 C16 C23 0.8(9) . . . . ?
B2 N12 C21 C20 176.0(6) . . . . ?
